data_4031010
loop_
_publ_author_name
'Ma, Longfei'
'Sun, Jibin'
'Lu, Xiaofeng'
'Zhang, Shangxi'
'Qi, Hui'
'Liu, Lei'
'Shao, Yongliang'
'Shao, Xiangfeng'

_publ_section_title
;
 Copper ion salts of arylthiotetrathiafulvalenes: synthesis, structure
 diversity and magnetic properties.
;
_journal_name_full 'Beilstein journal of organic chemistry'
_journal_page_first 850
_journal_page_last 859
_journal_paper_doi 10.3762/bjoc.11.95
_journal_volume 11
_journal_year 2015
_chemical_formula_moiety 'C30 H20 S8 Cu Br4'
_chemical_formula_sum 'C30 H20 Br4 Cu S8'
_chemical_formula_weight 1020.12
_chemical_name_common (TTF1)(CuBr4)
_chemical_name_systematic
;
(TTF1)(CuBr4)
;
_chemical_temperature_decomposition 392
_space_group_IT_number 60
_symmetry_cell_setting orthorhombic
_symmetry_space_group_name_Hall '-P 2n 2ab'
_symmetry_space_group_name_H-M 'P b c n'
_atom_sites_solution_hydrogens geom
_atom_sites_solution_primary direct
_atom_sites_solution_secondary difmap
_audit_creation_method SHELXL-97
_cell_angle_alpha 90.00
_cell_angle_beta 90.00
_cell_angle_gamma 90.00
_cell_formula_units_Z 4
_cell_length_a 21.0945(5)
_cell_length_b 13.8077(7)
_cell_length_c 12.4172(2)
_cell_measurement_reflns_used 4293
_cell_measurement_temperature 293(2)
_cell_measurement_theta_max 72.5460
_cell_measurement_theta_min 5.2210
_cell_volume 3616.7(2)
_computing_cell_refinement
;
CrysAlisPro, Agilent Technologies,
Version 1.171.36.24 (release 03-12-2012 CrysAlis171 .NET)
(compiled Dec  3 2012,18:21:49)
;
_computing_data_collection
;
CrysAlisPro, Agilent Technologies,
Version 1.171.36.24 (release 03-12-2012 CrysAlis171 .NET)
(compiled Dec  3 2012,18:21:49)
;
_computing_data_reduction
;
CrysAlisPro, Agilent Technologies,
Version 1.171.36.24 (release 03-12-2012 CrysAlis171 .NET)
(compiled Dec  3 2012,18:21:49)
;
_computing_molecular_graphics Ortep3
_computing_publication_material Ortep3
_computing_structure_refinement 'SHELXL-97 (Sheldrick, 1997)'
_computing_structure_solution SIR2004
_diffrn_ambient_temperature 293(2)
_diffrn_detector_area_resol_mean 16.0733
_diffrn_measured_fraction_theta_full 0.997
_diffrn_measured_fraction_theta_max 0.997
_diffrn_measurement_device_type 'SuperNova, Dual, Cu at zero, Eos'
_diffrn_measurement_method '\w scans'
_diffrn_radiation_monochromator mirror
_diffrn_radiation_source 'SuperNova (Cu) X-ray Source'
_diffrn_radiation_type CuK\a
_diffrn_radiation_wavelength 1.54184
_diffrn_reflns_av_R_equivalents 0.0241
_diffrn_reflns_av_sigmaI/netI 0.0262
_diffrn_reflns_limit_h_max 25
_diffrn_reflns_limit_h_min -26
_diffrn_reflns_limit_k_max 16
_diffrn_reflns_limit_k_min -17
_diffrn_reflns_limit_l_max 15
_diffrn_reflns_limit_l_min -6
_diffrn_reflns_number 11034
_diffrn_reflns_theta_full 72.67
_diffrn_reflns_theta_max 72.67
_diffrn_reflns_theta_min 5.23
_exptl_absorpt_coefficient_mu 10.522
_exptl_absorpt_correction_T_max 1.00000
_exptl_absorpt_correction_T_min 0.31797
_exptl_absorpt_correction_type multi-scan
_exptl_absorpt_process_details
;
CrysAlisPro, Agilent Technologies,
Version 1.171.36.24 (release 03-12-2012 CrysAlis171 .NET)
(compiled Dec  3 2012,18:21:49)
Empirical absorption correction using spherical harmonics,
 implemented in SCALE3 ABSPACK scaling algorithm.
;
_exptl_crystal_colour black
_exptl_crystal_density_diffrn 1.873
_exptl_crystal_density_meas ?
_exptl_crystal_density_method 'not measured'
_exptl_crystal_description needle
_exptl_crystal_F_000 1988
_exptl_crystal_size_max 0.30
_exptl_crystal_size_mid 0.05
_exptl_crystal_size_min 0.04
_refine_diff_density_max 0.958
_refine_diff_density_min -0.872
_refine_diff_density_rms 0.081
_refine_ls_extinction_method none
_refine_ls_goodness_of_fit_ref 1.045
_refine_ls_hydrogen_treatment constr
_refine_ls_matrix_type full
_refine_ls_number_parameters 195
_refine_ls_number_reflns 3582
_refine_ls_number_restraints 0
_refine_ls_restrained_S_all 1.045
_refine_ls_R_factor_all 0.0550
_refine_ls_R_factor_gt 0.0458
_refine_ls_shift/su_max 0.000
_refine_ls_shift/su_mean 0.000
_refine_ls_structure_factor_coef Fsqd
_refine_ls_weighting_details 'calc w=1/[\s^2^(Fo^2^)+(0.0526P)^2^+6.2488P] where P=(Fo^2^+2Fc^2^)/3'
_refine_ls_weighting_scheme calc
_refine_ls_wR_factor_gt 0.1168
_refine_ls_wR_factor_ref 0.1261
_reflns_number_gt 2989
_reflns_number_total 3582
_reflns_threshold_expression >2sigma(I)
_cod_data_source_file 1860-5397-11-95-S2.cif
_cod_data_source_block TTF1_complex
_cod_depositor_comments
;
The following automatic conversions were performed:

'_chemical_melting_point' tag was changed to
'_chemical_temperature_decomposition' since the value had been '392
(decomposed)'. The value '392 (decomposed)' was changed to '392'.

'_exptl_crystal_density_meas' value 'not measured' was changed to '?'
- the value is perceived as not measured.

Automatic conversion script
Id: cif_fix_values 3271 2015-04-21 07:52:19Z andrius 

 Adding full bibliography for 4031010--4031017.cif.
;
_cod_original_sg_symbol_H-M Pbcn
_cod_original_formula_sum 'C30 H20 S8 Cu Br4'
_cod_database_code 4031010

loop_
_symmetry_equiv_pos_as_xyz
'x, y, z'
'-x+1/2, -y+1/2, z+1/2'
'x+1/2, -y+1/2, -z'
'-x, y, -z+1/2'
'-x, -y, -z'
'x-1/2, y-1/2, -z-1/2'
'-x-1/2, y-1/2, z'
'x, -y, z-1/2'

loop_
_atom_site_label
_atom_site_type_symbol
_atom_site_fract_x
_atom_site_fract_y
_atom_site_fract_z
_atom_site_U_iso_or_equiv
_atom_site_adp_type
_atom_site_occupancy
_atom_site_symmetry_multiplicity
_atom_site_calc_flag
_atom_site_refinement_flags
C1 C 0.52752(19) 0.5125(3) 0.5299(3) 0.0481(9) Uani 1 1 d .
C2 C 0.6072(2) 0.6001(3) 0.6470(4) 0.0579(11) Uani 1 1 d .
C3 C 0.6396(2) 0.5253(3) 0.6004(4) 0.0574(10) Uani 1 1 d .
C4 C 0.6129(2) 0.7889(3) 0.7227(4) 0.0597(11) Uani 1 1 d .
C5 C 0.6081(3) 0.8270(5) 0.6220(5) 0.0865(18) Uani 1 1 d .
H5 H 0.6155 0.7895 0.5610 0.104 Uiso 1 1 calc R
C6 C 0.5916(4) 0.9243(7) 0.6140(8) 0.121(3) Uani 1 1 d .
H6 H 0.5883 0.9530 0.5465 0.145 Uiso 1 1 calc R
C7 C 0.5804(5) 0.9778(6) 0.7033(12) 0.151(5) Uani 1 1 d .
H7 H 0.5700 1.0429 0.6962 0.182 Uiso 1 1 calc R
C8 C 0.5841(5) 0.9383(8) 0.8022(11) 0.157(5) Uani 1 1 d .
H8 H 0.5761 0.9758 0.8629 0.188 Uiso 1 1 calc R
C9 C 0.5998(3) 0.8410(5) 0.8129(5) 0.0920(19) Uani 1 1 d .
H9 H 0.6014 0.8122 0.8805 0.110 Uiso 1 1 calc R
C10 C 0.7339(2) 0.4027(4) 0.5398(5) 0.0691(13) Uani 1 1 d .
C11 C 0.7125(3) 0.3116(4) 0.5688(6) 0.0854(17) Uani 1 1 d .
H11 H 0.6890 0.3027 0.6314 0.102 Uiso 1 1 calc R
C12 C 0.7267(4) 0.2345(5) 0.5029(7) 0.104(2) Uani 1 1 d .
H12 H 0.7112 0.1733 0.5201 0.125 Uiso 1 1 calc R
C13 C 0.7626(4) 0.2456(7) 0.4143(7) 0.110(3) Uani 1 1 d .
H13 H 0.7725 0.1920 0.3723 0.132 Uiso 1 1 calc R
C14 C 0.7848(3) 0.3358(8) 0.3849(6) 0.112(3) Uani 1 1 d .
H14 H 0.8098 0.3429 0.3237 0.134 Uiso 1 1 calc R
C15 C 0.7695(3) 0.4168(6) 0.4480(6) 0.0908(18) Uani 1 1 d .
H15 H 0.7831 0.4784 0.4284 0.109 Uiso 1 1 calc R
Cu Cu 0.5000 0.70680(7) 0.2500 0.0582(3) Uani 1 2 d S
Br1 Br 0.40608(3) 0.62554(5) 0.19105(5) 0.0783(2) Uani 1 1 d .
Br2 Br 0.46607(4) 0.77508(4) 0.41540(5) 0.0931(3) Uani 1 1 d .
S1 S 0.59618(5) 0.45095(8) 0.51858(10) 0.0595(3) Uani 1 1 d .
S2 S 0.52912(6) 0.60988(9) 0.61258(9) 0.0604(3) Uani 1 1 d .
S3 S 0.64145(8) 0.67029(10) 0.74727(12) 0.0823(5) Uani 1 1 d .
S4 S 0.71924(6) 0.50220(11) 0.62710(14) 0.0794(4) Uani 1 1 d .

loop_
_atom_site_aniso_label
_atom_site_aniso_U_11
_atom_site_aniso_U_22
_atom_site_aniso_U_33
_atom_site_aniso_U_23
_atom_site_aniso_U_13
_atom_site_aniso_U_12
C1 0.058(2) 0.0432(19) 0.043(2) -0.0001(16) -0.0048(17) 0.0103(17)
C2 0.073(3) 0.049(2) 0.052(2) -0.0007(19) -0.018(2) 0.008(2)
C3 0.061(2) 0.051(2) 0.060(3) 0.001(2) -0.013(2) 0.0071(19)
C4 0.057(2) 0.052(2) 0.070(3) -0.001(2) 0.002(2) -0.005(2)
C5 0.089(4) 0.089(4) 0.081(4) 0.027(3) 0.023(3) 0.011(3)
C6 0.119(6) 0.104(6) 0.140(7) 0.060(6) 0.009(6) 0.008(5)
C7 0.152(9) 0.062(4) 0.240(14) -0.011(7) -0.052(10) 0.022(5)
C8 0.177(10) 0.114(7) 0.179(10) -0.069(7) -0.055(9) 0.063(7)
C9 0.104(5) 0.095(4) 0.077(4) -0.021(3) -0.007(3) 0.012(4)
C10 0.052(2) 0.071(3) 0.084(3) 0.002(3) -0.015(2) 0.014(2)
C11 0.084(4) 0.072(3) 0.100(4) 0.006(3) -0.010(3) 0.023(3)
C12 0.094(5) 0.080(4) 0.138(7) -0.012(4) -0.021(5) 0.034(4)
C13 0.078(5) 0.130(7) 0.122(6) -0.036(5) -0.022(4) 0.048(5)
C14 0.068(4) 0.175(9) 0.092(5) -0.019(6) -0.006(3) 0.025(5)
C15 0.064(3) 0.114(5) 0.094(4) 0.010(4) -0.010(3) 0.010(3)
Cu 0.0757(6) 0.0533(5) 0.0456(5) 0.000 -0.0113(4) 0.000
Br1 0.0574(3) 0.1113(5) 0.0660(3) -0.0165(3) -0.0088(2) 0.0018(3)
Br2 0.1549(7) 0.0660(4) 0.0585(3) -0.0144(3) -0.0081(4) 0.0282(4)
S1 0.0602(6) 0.0542(6) 0.0640(7) -0.0110(5) -0.0123(5) 0.0151(5)
S2 0.0701(7) 0.0607(6) 0.0503(6) -0.0123(5) -0.0142(5) 0.0192(5)
S3 0.1095(11) 0.0587(7) 0.0787(9) -0.0081(6) -0.0454(8) 0.0065(7)
S4 0.0594(7) 0.0748(8) 0.1039(10) -0.0091(8) -0.0207(7) 0.0067(6)

loop_
_atom_type_symbol
_atom_type_description
_atom_type_scat_dispersion_real
_atom_type_scat_dispersion_imag
_atom_type_scat_source
C C 0.0181 0.0091 'International Tables Vol C Tables 4.2.6.8 and 6.1.1.4'
H H 0.0000 0.0000 'International Tables Vol C Tables 4.2.6.8 and 6.1.1.4'
N N 0.0311 0.0180 'International Tables Vol C Tables 4.2.6.8 and 6.1.1.4'
O O 0.0492 0.0322 'International Tables Vol C Tables 4.2.6.8 and 6.1.1.4'
Cu Cu -1.9646 0.5888 'International Tables Vol C Tables 4.2.6.8 and 6.1.1.4'
Br Br -0.6763 1.2805 'International Tables Vol C Tables 4.2.6.8 and 6.1.1.4'
S S 0.3331 0.5567 'International Tables Vol C Tables 4.2.6.8 and 6.1.1.4'

loop_
_geom_angle_atom_site_label_1
_geom_angle_atom_site_label_2
_geom_angle_atom_site_label_3
_geom_angle
_geom_angle_site_symmetry_1
_geom_angle_site_symmetry_3
C1 C1 S1 122.4(4) 5_666 .
C1 C1 S2 121.8(4) 5_666 .
S1 C1 S2 115.7(2) . .
C3 C2 S2 115.8(3) . .
C3 C2 S3 121.2(4) . .
S2 C2 S3 122.5(3) . .
C2 C3 S1 115.9(4) . .
C2 C3 S4 122.6(4) . .
S1 C3 S4 121.4(3) . .
C9 C4 C5 122.5(6) . .
C9 C4 S3 114.7(5) . .
C5 C4 S3 122.7(4) . .
C4 C5 C6 117.2(7) . .
C7 C6 C5 120.8(8) . .
C8 C7 C6 121.2(8) . .
C7 C8 C9 119.5(9) . .
C4 C9 C8 118.8(8) . .
C15 C10 C11 121.4(6) . .
C15 C10 S4 119.3(5) . .
C11 C10 S4 119.2(5) . .
C12 C11 C10 118.5(7) . .
C13 C12 C11 121.4(8) . .
C12 C13 C14 120.7(8) . .
C13 C14 C15 119.6(8) . .
C10 C15 C14 118.3(7) . .
Br2 Cu Br2 133.13(5) . 4_655
Br2 Cu Br1 99.88(2) . 4_655
Br2 Cu Br1 101.63(3) 4_655 4_655
Br2 Cu Br1 101.63(3) . .
Br2 Cu Br1 99.88(2) 4_655 .
Br1 Cu Br1 124.04(5) 4_655 .
C1 S1 C3 96.2(2) . .
C1 S2 C2 96.2(2) . .
C2 S3 C4 104.6(2) . .
C3 S4 C10 101.1(2) . .

loop_
_geom_bond_atom_site_label_1
_geom_bond_atom_site_label_2
_geom_bond_distance
_geom_bond_site_symmetry_2
C1 C1 1.420(8) 5_666
C1 S1 1.685(4) .
C1 S2 1.692(4) .
C2 C3 1.368(6) .
C2 S2 1.708(5) .
C2 S3 1.735(5) .
C3 S1 1.710(5) .
C3 S4 1.741(5) .
C4 C9 1.359(8) .
C4 C5 1.361(8) .
C4 S3 1.771(5) .
C5 C6 1.392(10) .
C6 C7 1.353(14) .
C7 C8 1.345(14) .
C8 C9 1.390(12) .
C10 C15 1.380(8) .
C10 C11 1.385(8) .
C10 S4 1.777(6) .
C11 C12 1.376(9) .
C12 C13 1.344(11) .
C13 C14 1.380(12) .
C14 C15 1.402(11) .
Cu Br2 2.3704(7) .
Cu Br2 2.3704(7) 4_655
Cu Br1 2.3917(7) 4_655
Cu Br1 2.3917(7) .
